data_2240117
loop_
_publ_author_name
'Atria, Ana Mar\'ia'
'Garland, Maria Teresa'
'Baggio, Ricardo'

_publ_section_title
;
 Crystal structure of zwitterionic 4-(ammoniomethyl)benzoate: a simple
 molecule giving rise to a complex supramolecular structure
;
_journal_coeditor_code SJ5430
_journal_issue 11
_journal_name_full 'Acta Crystallographica Section E'
_journal_page_first 385
_journal_page_last 388
_journal_paper_doi 10.1107/S1600536814022831
_journal_volume 70
_journal_year 2014
_chemical_formula_iupac 'C8 H9 N O2 , H2 O'
_chemical_formula_moiety 'C8 H9 N O2 , H2 O'
_chemical_formula_sum 'C8 H11 N O3'
_chemical_formula_weight 169.18
_chemical_name_systematic
;
4-(Ammoniomethyl)benzoate
;
_space_group_crystal_system orthorhombic
_space_group_IT_number 43
_space_group_name_Hall 'F 2 -2d'
_space_group_name_H-M_alt 'F d d 2'
_symmetry_space_group_name_Hall 'F 2 -2d'
_symmetry_space_group_name_H-M 'F d d 2'
_atom_sites_solution_hydrogens mixed
_audit_creation_method SHELXL-2013
_cell_angle_alpha 90
_cell_angle_beta 90
_cell_angle_gamma 90
_cell_formula_units_Z 16
_cell_length_a 13.743(3)
_cell_length_b 38.302(7)
_cell_length_c 6.2686(11)
_cell_measurement_reflns_used 1680
_cell_measurement_temperature 297(2)
_cell_measurement_theta_max 26.12
_cell_measurement_theta_min 3.12
_cell_volume 3299.7(11)
_computing_cell_refinement
;
SAINT (Bruker, 2002)
;
_computing_data_collection
;
SMART (Bruker, 2001)
;
_computing_data_reduction
;
SAINT (Bruker, 2002)
;
_computing_molecular_graphics
;
SHELXTL (Sheldrick, 2008)
;
_computing_publication_material
;
SHELXTL (Sheldrick, 2008) and PLATON (Spek, 2009)
;
_computing_structure_refinement
;
SHELXL2014 (Sheldrick, 2008)
;
_computing_structure_solution
;
SHELXS97 (Sheldrick, 2008)
;
_diffrn_ambient_temperature 297(2)
_diffrn_measured_fraction_theta_full 1.000
_diffrn_measured_fraction_theta_max 0.949
_diffrn_measurement_device_type 'Bruker SMART CCD area detector'
_diffrn_measurement_method 'CCD rotation images, thin slices'
_diffrn_radiation_type MoK\a
_diffrn_radiation_wavelength 0.71073
_diffrn_reflns_av_R_equivalents 0.0206
_diffrn_reflns_limit_h_max 18
_diffrn_reflns_limit_h_min -16
_diffrn_reflns_limit_k_max 47
_diffrn_reflns_limit_k_min -48
_diffrn_reflns_limit_l_max 8
_diffrn_reflns_limit_l_min -8
_diffrn_reflns_number 6720
_diffrn_reflns_theta_full 25.242
_diffrn_reflns_theta_max 27.917
_diffrn_reflns_theta_min 2.127
_exptl_absorpt_coefficient_mu 0.105
_exptl_absorpt_correction_T_max 0.98
_exptl_absorpt_correction_T_min 0.94
_exptl_absorpt_correction_type multi-scan
_exptl_absorpt_process_details
;
(SADABS; Bruker, 2002)
;
_exptl_crystal_colour pale_pink
_exptl_crystal_density_diffrn 1.362
_exptl_crystal_description block
_exptl_crystal_F_000 1440
_exptl_crystal_size_max 0.48
_exptl_crystal_size_mid 0.30
_exptl_crystal_size_min 0.22
_refine_diff_density_max 0.214
_refine_diff_density_min -0.178
_refine_ls_abs_structure_details
;
Flack x determined using 616 quotients
[(<i>I</i>^+^)-(<i>I</i>^-^)]/[(<i>I</i>^+^)+(<i>I</i>^-^)]
(Parsons & Flack, 2004)
;
_refine_ls_abs_structure_Flack -1.2(4)
_refine_ls_extinction_method none
_refine_ls_goodness_of_fit_ref 1.042
_refine_ls_hydrogen_treatment mixed
_refine_ls_matrix_type full
_refine_ls_number_parameters 134
_refine_ls_number_reflns 1827
_refine_ls_number_restraints 13
_refine_ls_restrained_S_all 1.041
_refine_ls_R_factor_all 0.0541
_refine_ls_R_factor_gt 0.0464
_refine_ls_shift/su_max 0.000
_refine_ls_shift/su_mean 0.000
_refine_ls_structure_factor_coef Fsqd
_refine_ls_weighting_details 'w=1/[\s^2^(Fo^2^)+(0.0839P)^2^+1.1770P] where P=(Fo^2^+2Fc^2^)/3'
_refine_ls_weighting_scheme calc
_refine_ls_wR_factor_gt 0.1291
_refine_ls_wR_factor_ref 0.1371
_reflns_number_gt 1555
_reflns_number_total 1827
_reflns_threshold_expression I>2\s(I)
_cod_data_source_file sj5430sup1.cif
_cod_data_source_block I
_cod_database_code 2240117
_cod_database_fobs_code 2240117
_shelx_space_group_comment
;
The symmetry employed for this shelxl refinement is uniquely defined
by the following loop, which should always be used as a source of
symmetry information in preference to the above space-group names.
They are only intended as comments.
;
_shelxl_version_number .2013

loop_
_space_group_symop_operation_xyz
'x, y, z'
'-x, -y, z'
'x+1/4, -y+1/4, z+1/4'
'-x+1/4, y+1/4, z+1/4'
'x, y+1/2, z+1/2'
'-x, -y+1/2, z+1/2'
'x+1/4, -y+3/4, z+3/4'
'-x+1/4, y+3/4, z+3/4'
'x+1/2, y, z+1/2'
'-x+1/2, -y, z+1/2'
'x+3/4, -y+1/4, z+3/4'
'-x+3/4, y+1/4, z+3/4'
'x+1/2, y+1/2, z'
'-x+1/2, -y+1/2, z'
'x+3/4, -y+3/4, z+1/4'
'-x+3/4, y+3/4, z+1/4'

loop_
_atom_site_type_symbol
_atom_site_label
_atom_site_fract_x
_atom_site_fract_y
_atom_site_fract_z
_atom_site_U_iso_or_equiv
_atom_site_adp_type
_atom_site_calc_flag
_atom_site_occupancy
_atom_site_disorder_assembly
_atom_site_disorder_group
O O1 0.6801(4) 0.96039(6) 0.9009(5) 0.0628(10) Uani d 0.912(13) A 1
O O2 0.6899(4) 0.94439(9) 1.2429(5) 0.0759(12) Uani d 0.912(13) A 1
O O1A 0.641(3) 0.9615(6) 0.946(6) 0.0628(10) Uani d 0.088(13) A 2
O O2A 0.736(3) 0.9413(8) 1.210(5) 0.0759(12) Uani d 0.088(13) A 2
C C1 0.67898(18) 0.89967(7) 0.9810(4) 0.0461(6) Uani d 1 . .
C C2 0.6919(2) 0.87399(7) 1.1326(5) 0.0579(7) Uani d 1 . .
H H2 0.7033 0.8802 1.2738 0.069 Uiso calc 1 . .
C C3 0.6881(2) 0.83912(7) 1.0764(6) 0.0620(8) Uani d 1 . .
H H3 0.6974 0.8221 1.1800 0.074 Uiso calc 1 . .
C C4 0.6705(2) 0.82944(6) 0.8686(5) 0.0507(7) Uani d 1 . .
C C5 0.6570(2) 0.85503(7) 0.7172(5) 0.0584(7) Uani d 1 . .
H H5 0.6449 0.8488 0.5764 0.070 Uiso calc 1 . .
C C6 0.6612(2) 0.89013(7) 0.7727(5) 0.0538(7) Uani d 1 . .
H H6 0.6521 0.9072 0.6691 0.065 Uiso calc 1 . .
C C7 0.68372(16) 0.93753(7) 1.0465(5) 0.0546(7) Uani d 1 . .
C C8 0.6665(2) 0.79104(7) 0.8069(7) 0.0653(9) Uani d 1 . .
H H8A 0.6956 0.7880 0.6672 0.078 Uiso calc 1 . .
H H8B 0.7040 0.7775 0.9085 0.078 Uiso calc 1 . .
N N1 0.5655(2) 0.77823(6) 0.8030(5) 0.0576(6) Uani d 1 . .
H H1A 0.524(2) 0.7907(12) 0.682(7) 0.131(18) Uiso d 1 . .
H H1B 0.5636(19) 0.7506(9) 0.776(8) 0.119(16) Uiso d 1 . .
H H1C 0.529(2) 0.7830(10) 0.951(6) 0.16(2) Uiso d 1 . .
O O1WA 0.6665(7) 0.73276(19) 0.2872(17) 0.100(2) Uani d 0.5 B 3
O O1WB 0.6438(12) 0.7488(3) 0.244(3) 0.100(2) Uani d 0.35 C 4
O O1WC 0.647(2) 0.7552(7) 0.323(5) 0.100(2) Uani d 0.15 D 5

loop_
_atom_site_aniso_label
_atom_site_aniso_U_11
_atom_site_aniso_U_22
_atom_site_aniso_U_33
_atom_site_aniso_U_12
_atom_site_aniso_U_13
_atom_site_aniso_U_23
O1 0.088(3) 0.0314(9) 0.0690(15) -0.0019(11) 0.0092(15) -0.0041(10)
O2 0.107(3) 0.0553(14) 0.0655(15) -0.0144(17) -0.0026(16) -0.0195(12)
O1A 0.088(3) 0.0314(9) 0.0690(15) -0.0019(11) 0.0092(15) -0.0041(10)
O2A 0.107(3) 0.0553(14) 0.0655(15) -0.0144(17) -0.0026(16) -0.0195(12)
C1 0.0512(14) 0.0333(12) 0.0537(15) -0.0039(9) 0.0023(11) -0.0037(10)
C2 0.0784(19) 0.0426(14) 0.0526(16) -0.0071(13) -0.0054(16) -0.0023(12)
C3 0.0843(19) 0.0379(13) 0.0638(19) -0.0031(14) -0.0036(14) 0.0076(13)
C4 0.0527(13) 0.0296(11) 0.0697(17) -0.0005(10) 0.0082(12) -0.0056(12)
C5 0.083(2) 0.0411(14) 0.0511(15) -0.0050(13) 0.0033(14) -0.0103(12)
C6 0.0757(18) 0.0318(12) 0.0538(16) -0.0001(11) -0.0040(13) -0.0002(11)
C7 0.0639(16) 0.0372(13) 0.0626(18) -0.0062(11) 0.0025(13) -0.0113(13)
C8 0.0710(18) 0.0320(12) 0.093(2) 0.0035(12) 0.0091(17) -0.0108(14)
N1 0.0777(15) 0.0303(10) 0.0648(15) -0.0039(10) -0.0015(12) -0.0033(11)
O1WA 0.102(4) 0.086(5) 0.110(6) -0.028(5) 0.013(4) -0.009(5)
O1WB 0.102(4) 0.086(5) 0.110(6) -0.028(5) 0.013(4) -0.009(5)
O1WC 0.102(4) 0.086(5) 0.110(6) -0.028(5) 0.013(4) -0.009(5)

loop_
_atom_type_symbol
_atom_type_description
_atom_type_scat_dispersion_real
_atom_type_scat_dispersion_imag
_atom_type_scat_source
C C 0.0033 0.0016 'International Tables Vol C Tables 4.2.6.8 and 6.1.1.4'
H H 0.0000 0.0000 'International Tables Vol C Tables 4.2.6.8 and 6.1.1.4'
N N 0.0061 0.0033 'International Tables Vol C Tables 4.2.6.8 and 6.1.1.4'
O O 0.0106 0.0060 'International Tables Vol C Tables 4.2.6.8 and 6.1.1.4'

loop_
_geom_angle_atom_site_label_1
_geom_angle_atom_site_label_2
_geom_angle_atom_site_label_3
_geom_angle
C6 C1 C2 119.1(2)
C6 C1 C7 121.4(2)
C2 C1 C7 119.5(3)
C1 C2 C3 120.6(3)
C1 C2 H2 119.7
C3 C2 H2 119.7
C4 C3 C2 120.6(3)
C4 C3 H3 119.7
C2 C3 H3 119.7
C3 C4 C5 119.0(2)
C3 C4 C8 120.5(3)
C5 C4 C8 120.5(3)
C4 C5 C6 120.7(3)
C4 C5 H5 119.6
C6 C5 H5 119.6
C1 C6 C5 120.1(3)
C1 C6 H6 120.0
C5 C6 H6 120.0
O2A C7 O1A 126.0(16)
O2 C7 O1 124.2(3)
O2A C7 C1 111.0(15)
O1A C7 C1 123.0(14)
O2 C7 C1 118.0(3)
O1 C7 C1 117.8(3)
N1 C8 C4 111.1(2)
N1 C8 H8A 109.4
C4 C8 H8A 109.4
N1 C8 H8B 109.4
C4 C8 H8B 109.4
H8A C8 H8B 108.0
C8 N1 H1A 111.9(15)
C8 N1 H1B 110.8(15)
H1A N1 H1B 109(4)
C8 N1 H1C 111.6(16)
H1A N1 H1C 107(2)
H1B N1 H1C 107(2)

loop_
_geom_bond_atom_site_label_1
_geom_bond_atom_site_label_2
_geom_bond_distance
O1 C7 1.266(4)
O2 C7 1.262(4)
O1A C7 1.259(13)
O2A C7 1.256(13)
C1 C6 1.378(4)
C1 C2 1.379(4)
C1 C7 1.509(4)
C2 C3 1.382(4)
C2 H2 0.9300
C3 C4 1.376(5)
C3 H3 0.9300
C4 C5 1.377(4)
C4 C8 1.521(4)
C5 C6 1.390(4)
C5 H5 0.9300
C6 H6 0.9300
C8 N1 1.472(4)
C8 H8A 0.9700
C8 H8B 0.9700
N1 H1A 1.07(3)
N1 H1B 1.07(3)
N1 H1C 1.07(3)

loop_
_geom_hbond_atom_site_label_D
_geom_hbond_atom_site_label_H
_geom_hbond_atom_site_label_A
_geom_hbond_site_symmetry_A
_geom_hbond_distance_DH
_geom_hbond_distance_HA
_geom_hbond_distance_DA
_geom_hbond_angle_DHA
N1 H1A O2 15_464 1.07(3) 1.75(3) 2.804(4) 170(3)
N1 H1B O1 8_644 1.07(3) 1.73(4) 2.768(3) 162(4)
N1 H1C O1 15_465 1.07(3) 1.87(3) 2.901(6) 161(3)
